data_2021580
loop_
_publ_author_name
'Wilson, Kylie M.'
'Swartout, John W.'
'Touchton, Henry A.'
'Lambert, Erica N.'
'Johnstone, James E.'
'Archambeau, Ashley K.'
'Marolf, David M.'
'Mikeska, Emily R.'
'Lynch, Vincent M.'
'Nesterov, Vladimir N.'
'Reinheimer, Eric W.'
'Powell, Gregory L.'
'Powell, Cynthia B.'

_publ_section_title
;
 Asymmetric diosmium sawhorse complexes
;
_journal_coeditor_code YP3178
_journal_issue 5
_journal_name_full 'Acta Crystallographica Section C'
_journal_page_first 529
_journal_page_last 537
_journal_paper_doi 10.1107/S2053229619004236
_journal_volume 75
_journal_year 2019
_chemical_formula_iupac '[Os2 (C2 H3 O2) (C3 H5 O2) (C21 H21 P1)2 (C O)4], C H2 Cl2'
_chemical_formula_moiety 'C51 H50 O8 Os2 P2, C H2 Cl2'
_chemical_formula_sum 'C52 H52 Cl2 O8 Os2 P2'
_chemical_formula_weight 1318.17
_chemical_name_systematic
'\m-Acetato-1\k<i>O</i>:2\k<i>O</i>'-\m-propanoato-1\k<i>O</i>:2\k<i>O</i>'-bis[tris(4-methylphenyl)phosphane]-1\k<i>P</i>,2\k<i>P</i>'-bis(dicarbonylosmium)(<i>Os</i>---<i>Os</i>) dichloromethane monosolvate'
_space_group_crystal_system monoclinic
_space_group_IT_number 14
_space_group_name_Hall '-P 2ybc'
_space_group_name_H-M_alt 'P 1 21/c 1'
_symmetry_space_group_name_Hall '-P 2ybc'
_symmetry_space_group_name_H-M 'P 1 21/c 1'
_atom_sites_solution_hydrogens geom
_audit_creation_method
;
Olex2 1.2
(compiled 2018.05.29 svn.r3508 for OlexSys, GUI svn.r5506)
;
_cell_angle_alpha 90
_cell_angle_beta 91.9976(17)
_cell_angle_gamma 90
_cell_formula_units_Z 4
_cell_length_a 18.5007(4)
_cell_length_b 18.5396(4)
_cell_length_c 14.8090(3)
_cell_measurement_reflns_used 12326
_cell_measurement_temperature 100.01(10)
_cell_measurement_theta_max 73.3060
_cell_measurement_theta_min 4.5360
_cell_volume 5076.33(19)
_computing_cell_refinement
;
CrysAlis PRO (Rigaku OD, 2017)
;
_computing_data_collection
;
CrysAlis PRO (Rigaku OD, 2017)
;
_computing_data_reduction
;
CrysAlis PRO (Rigaku OD, 2017)
;
_computing_molecular_graphics
;
<i>OLEX2</i> (Dolomanov <i>et al.</i>, 2009)
;
_computing_publication_material
;
<i>OLEX2</i> (Dolomanov <i>et al.</i>, 2009)
;
_computing_structure_refinement
;
SHELXL2018 (Sheldrick, 2015b)
;
_computing_structure_solution
;
SHELXT (Sheldrick, 2015a)
;
_diffrn_ambient_temperature 100.01(10)
_diffrn_detector_area_resol_mean 5.2387
_diffrn_measured_fraction_theta_full 0.998
_diffrn_measured_fraction_theta_max 0.997
_diffrn_measurement_device 'four-circle diffractometer'
_diffrn_measurement_device_type 'Rigaku SuperNova AtlasS2 CCD'
_diffrn_measurement_method '\w scans'
_diffrn_radiation_type CuK\a
_diffrn_radiation_wavelength 1.54184
_diffrn_reflns_av_R_equivalents 0.0242
_diffrn_reflns_av_unetI/netI 0.0329
_diffrn_reflns_limit_h_max 22
_diffrn_reflns_limit_h_min -21
_diffrn_reflns_limit_k_max 22
_diffrn_reflns_limit_k_min -19
_diffrn_reflns_limit_l_max 14
_diffrn_reflns_limit_l_min -17
_diffrn_reflns_number 20129
_diffrn_reflns_theta_full 67.684
_diffrn_reflns_theta_max 68.248
_diffrn_reflns_theta_min 5.632
_exptl_absorpt_coefficient_mu 11.298
_exptl_absorpt_correction_T_max 1.000
_exptl_absorpt_correction_T_min 0.428
_exptl_absorpt_correction_type gaussian
_exptl_absorpt_process_details
;
(CrysAlis PRO; Rigaku OD, 2017)
;
_exptl_crystal_colour colorless
_exptl_crystal_density_diffrn 1.725
_exptl_crystal_description plank
_exptl_crystal_F_000 2576
_exptl_crystal_size_max 0.216
_exptl_crystal_size_mid 0.061
_exptl_crystal_size_min 0.031
_refine_diff_density_max 1.157
_refine_diff_density_min -1.048
_refine_ls_extinction_method none
_refine_ls_goodness_of_fit_ref 0.998
_refine_ls_hydrogen_treatment constr
_refine_ls_matrix_type full
_refine_ls_number_parameters 632
_refine_ls_number_reflns 9265
_refine_ls_number_restraints 112
_refine_ls_restrained_S_all 1.000
_refine_ls_R_factor_all 0.0267
_refine_ls_R_factor_gt 0.0232
_refine_ls_shift/su_max 0.002
_refine_ls_shift/su_mean 0.000
_refine_ls_structure_factor_coef Fsqd
_refine_ls_weighting_details 'w=1/[\s^2^(Fo^2^)+(0.0214P)^2^+5.3085P] where P=(Fo^2^+2Fc^2^)/3'
_refine_ls_weighting_scheme calc
_refine_ls_wR_factor_gt 0.0531
_refine_ls_wR_factor_ref 0.0548
_reflns_number_gt 8475
_reflns_number_total 9265
_reflns_threshold_expression 'I > 2\s(I)'
_cod_data_source_file yp3178sup1.cif
_cod_data_source_block 1@CH2Cl2
_cod_depositor_comments 'Adding full bibliography for 2021580--2021587.cif.'
_cod_original_cell_volume 5076.35(18)
_cod_database_code 2021580
_shelx_space_group_comment
;
The symmetry employed for this shelxl refinement is uniquely defined
by the following loop, which should always be used as a source of
symmetry information in preference to the above space-group names.
They are only intended as comments.
;

loop_
_space_group_symop_operation_xyz
'x, y, z'
'-x, y+1/2, -z+1/2'
'-x, -y, -z'
'x, -y-1/2, z-1/2'

loop_
_atom_site_type_symbol
_atom_site_label
_atom_site_fract_x
_atom_site_fract_y
_atom_site_fract_z
_atom_site_U_iso_or_equiv
_atom_site_adp_type
_atom_site_calc_flag
_atom_site_occupancy
_atom_site_disorder_assembly
_atom_site_disorder_group
Os Os1 0.24602(2) 0.48548(2) 0.15721(2) 0.01357(4) Uani d 1 . .
Os Os2 0.23338(2) 0.49256(2) 0.34230(2) 0.01296(4) Uani d 1 . .
P P1 0.25891(4) 0.50855(4) -0.00045(5) 0.01549(15) Uani d 1 . .
P P2 0.21444(4) 0.53185(4) 0.49394(5) 0.01377(14) Uani d 1 . .
O O1 0.39063(12) 0.41219(15) 0.17787(16) 0.0266(5) Uani d 1 . .
O O2 0.17142(14) 0.34201(14) 0.13616(17) 0.0276(5) Uani d 1 . .
O O3 0.36509(14) 0.40392(17) 0.39324(17) 0.0354(6) Uani d 1 . .
O O4 0.14255(14) 0.35845(14) 0.35453(16) 0.0290(5) Uani d 1 . .
O O5 0.28772(13) 0.59099(13) 0.17664(14) 0.0217(5) Uani d 1 . .
O O6 0.29035(13) 0.59111(14) 0.32777(15) 0.0253(5) Uani d 1 . .
O O7 0.14672(11) 0.54428(13) 0.15336(14) 0.0211(5) Uani d 1 . .
O O8 0.14444(12) 0.55903(14) 0.30353(14) 0.0220(5) Uani d 1 . .
C C1 0.33496(17) 0.44046(18) 0.16955(19) 0.0187(6) Uani d 1 . .
C C2 0.20033(16) 0.39689(19) 0.1439(2) 0.0204(7) Uani d 1 . .
C C3 0.31432(18) 0.4387(2) 0.3731(2) 0.0221(7) Uani d 1 . .
C C4 0.17734(17) 0.40972(19) 0.3493(2) 0.0210(7) Uani d 1 . .
C C5 0.29965(17) 0.62065(17) 0.2519(2) 0.0218(6) Uani d 1 . .
C C8 0.12202(15) 0.57186(17) 0.2239(2) 0.0188(6) Uani d 1 . .
C C10 0.29294(16) 0.56904(16) 0.5577(2) 0.0152(6) Uani d 1 . .
C C11 0.28798(17) 0.58869(19) 0.6477(2) 0.0206(7) Uani d 1 . .
H H11 0.243680 0.581524 0.677009 0.025 Uiso calc 1 . .
C C12 0.34607(17) 0.6185(2) 0.6957(2) 0.0214(7) Uani d 1 . .
H H12 0.341304 0.631017 0.757372 0.026 Uiso calc 1 . .
C C13 0.41184(16) 0.63028(18) 0.6541(2) 0.0190(6) Uani d 1 . .
C C14 0.41764(17) 0.6085(2) 0.5653(2) 0.0222(7) Uani d 1 . .
H H14 0.462308 0.614585 0.536482 0.027 Uiso calc 1 . .
C C15 0.35921(17) 0.57797(19) 0.5174(2) 0.0218(7) Uani d 1 . .
H H15 0.364641 0.563058 0.456666 0.026 Uiso calc 1 . .
C C16 0.47439(17) 0.6672(2) 0.7040(2) 0.0244(7) Uani d 1 . .
H H16A 0.470386 0.719545 0.695725 0.037 Uiso calc 1 . .
H H16B 0.520114 0.650346 0.680050 0.037 Uiso calc 1 . .
H H16C 0.473149 0.655727 0.768528 0.037 Uiso calc 1 . .
C C17 0.14668(16) 0.60298(17) 0.49880(19) 0.0154(6) Uani d 1 . .
C C18 0.07374(17) 0.58515(19) 0.4842(2) 0.0206(6) Uani d 1 . .
H H18 0.060220 0.536103 0.475853 0.025 Uiso calc 1 . .
C C19 0.02107(17) 0.6382(2) 0.4817(2) 0.0227(7) Uani d 1 . .
H H19 -0.028264 0.624888 0.472896 0.027 Uiso calc 1 . .
C C20 0.03913(18) 0.7107(2) 0.4918(2) 0.0223(7) Uani d 1 . .
C C21 0.11192(19) 0.72843(19) 0.5041(2) 0.0235(7) Uani d 1 . .
H H21 0.125531 0.777660 0.510092 0.028 Uiso calc 1 . .
C C22 0.16513(17) 0.67526(19) 0.5079(2) 0.0204(6) Uani d 1 . .
H H22 0.214458 0.688563 0.516747 0.024 Uiso calc 1 . .
C C23 -0.0188(2) 0.7680(2) 0.4890(3) 0.0327(8) Uani d 1 . .
H H23A -0.049023 0.762871 0.541756 0.049 Uiso calc 1 . .
H H23B -0.048956 0.762628 0.433694 0.049 Uiso calc 1 . .
H H23C 0.003800 0.815822 0.489889 0.049 Uiso calc 1 . .
C C24 0.18198(15) 0.46346(18) 0.5708(2) 0.0157(6) Uani d 1 . .
C C25 0.20280(16) 0.39197(18) 0.5619(2) 0.0173(6) Uani d 1 . .
H H25 0.231485 0.378490 0.512623 0.021 Uiso calc 1 . .
C C26 0.18271(16) 0.33976(18) 0.6231(2) 0.0180(6) Uani d 1 . .
H H26 0.196732 0.291015 0.614533 0.022 Uiso calc 1 . .
C C27 0.14207(16) 0.35819(19) 0.6974(2) 0.0197(6) Uani d 1 . .
C C28 0.12092(17) 0.42973(19) 0.7069(2) 0.0200(6) Uani d 1 . .
H H28 0.093335 0.443309 0.757079 0.024 Uiso calc 1 . .
C C29 0.13952(16) 0.48160(17) 0.6441(2) 0.0175(6) Uani d 1 . .
H H29 0.123336 0.529865 0.650930 0.021 Uiso calc 1 . .
C C30 0.1246(2) 0.3029(2) 0.7678(2) 0.0283(8) Uani d 1 . .
H H30A 0.088624 0.268937 0.742620 0.042 Uiso calc 1 . .
H H30B 0.105160 0.327067 0.820513 0.042 Uiso calc 1 . .
H H30C 0.168693 0.276563 0.786020 0.042 Uiso calc 1 . .
C C31 0.33106(17) 0.57266(19) -0.0201(2) 0.0186(6) Uani d 1 . .
C C32 0.32189(18) 0.6459(2) -0.0017(2) 0.0253(7) Uani d 1 . .
H H32 0.276132 0.662835 0.016272 0.030 Uiso calc 1 . .
C C33 0.3785(2) 0.6941(2) -0.0092(3) 0.0325(8) Uani d 1 . .
H H33 0.370747 0.743849 0.002209 0.039 Uiso calc 1 . .
C C34 0.4469(2) 0.6705(2) -0.0335(2) 0.0291(8) Uani d 1 . .
C C35 0.45630(17) 0.5974(2) -0.0506(2) 0.0254(7) Uani d 1 . .
H H35 0.502391 0.580222 -0.067077 0.030 Uiso calc 1 . .
C C36 0.39947(16) 0.54921(19) -0.0440(2) 0.0199(6) Uani d 1 . .
H H36 0.407204 0.499497 -0.055853 0.024 Uiso calc 1 . .
C C37 0.5092(2) 0.7229(3) -0.0398(3) 0.0418(10) Uani d 1 . .
H H37A 0.524938 0.738388 0.021061 0.063 Uiso calc 1 . .
H H37B 0.493568 0.765050 -0.075331 0.063 Uiso calc 1 . .
H H37C 0.549566 0.699297 -0.069177 0.063 Uiso calc 1 . .
C C38 0.28317(16) 0.43215(18) -0.0719(2) 0.0182(6) Uani d 1 . .
C C39 0.29060(16) 0.44399(19) -0.1646(2) 0.0198(6) Uani d 1 . .
H H39 0.281898 0.490645 -0.189198 0.024 Uiso calc 1 . .
C C40 0.31044(17) 0.3884(2) -0.2204(2) 0.0228(7) Uani d 1 . .
H H40 0.315867 0.397591 -0.282905 0.027 Uiso calc 1 . .
C C41 0.32270(17) 0.3190(2) -0.1872(2) 0.0243(7) Uani d 1 . .
C C42 0.31542(19) 0.3075(2) -0.0951(2) 0.0268(7) Uani d 1 . .
H H42 0.323761 0.260721 -0.070694 0.032 Uiso calc 1 . .
C C43 0.29603(18) 0.3638(2) -0.0380(2) 0.0239(7) Uani d 1 . .
H H43 0.291638 0.354882 0.024786 0.029 Uiso calc 1 . .
C C44 0.3426(2) 0.2582(2) -0.2490(3) 0.0353(9) Uani d 1 . .
H H44A 0.298789 0.239353 -0.279777 0.053 Uiso calc 1 . .
H H44B 0.366032 0.219575 -0.213472 0.053 Uiso calc 1 . .
H H44C 0.375911 0.275952 -0.293940 0.053 Uiso calc 1 . .
C C45 0.17989(16) 0.54470(18) -0.0635(2) 0.0176(6) Uani d 1 . .
C C46 0.18411(17) 0.59718(19) -0.1303(2) 0.0213(7) Uani d 1 . .
H H46 0.229091 0.619892 -0.140735 0.026 Uiso calc 1 . .
C C47 0.12309(19) 0.6165(2) -0.1818(2) 0.0247(7) Uani d 1 . .
H H47 0.126739 0.652924 -0.226577 0.030 Uiso calc 1 . .
C C48 0.05649(18) 0.5835(2) -0.1689(2) 0.0251(7) Uani d 1 . .
C C49 0.05235(17) 0.5325(2) -0.1011(2) 0.0234(7) Uani d 1 . .
H H49 0.007187 0.510349 -0.090312 0.028 Uiso calc 1 . .
C C50 0.11293(17) 0.51307(19) -0.0485(2) 0.0194(6) Uani d 1 . .
H H50 0.108708 0.478064 -0.002159 0.023 Uiso calc 1 . .
C C51 -0.0085(2) 0.6020(2) -0.2291(3) 0.0339(9) Uani d 1 . .
H H51A -0.044745 0.563639 -0.225184 0.051 Uiso calc 1 . .
H H51B 0.006362 0.606502 -0.291712 0.051 Uiso calc 1 . .
H H51C -0.029325 0.647717 -0.209418 0.051 Uiso calc 1 . .
C C6 0.3157(7) 0.7001(3) 0.2532(14) 0.0286(17) Uani d 0.5 A 1
H H6A 0.342512 0.714118 0.199177 0.034 Uiso calc 0.5 A 1
H H6B 0.345090 0.713084 0.307904 0.034 Uiso calc 0.5 A 1
C C6A 0.0584(7) 0.6216(7) 0.211(2) 0.0189(16) Uani d 0.5 B 1
H H6AA 0.018924 0.607821 0.250609 0.023 Uiso calc 0.5 B 1
H H6AB 0.039896 0.620471 0.147180 0.023 Uiso calc 0.5 B 1
C C7 0.2419(6) 0.7378(6) 0.2532(8) 0.063(2) Uani d 0.5 A 1
H H7A 0.214154 0.725351 0.197841 0.095 Uiso calc 0.5 A 1
H H7B 0.249011 0.790100 0.256045 0.095 Uiso calc 0.5 A 1
H H7C 0.215462 0.721881 0.305863 0.095 Uiso calc 0.5 A 1
C C7A 0.0886(4) 0.6989(4) 0.2361(5) 0.0257(13) Uani d 0.5 B 1
H H7AA 0.106583 0.698975 0.299141 0.039 Uiso calc 0.5 B 1
H H7AB 0.049730 0.734591 0.228465 0.039 Uiso calc 0.5 B 1
H H7AC 0.128106 0.711250 0.196543 0.039 Uiso calc 0.5 B 1
C C9 0.0655(7) 0.6299(7) 0.214(2) 0.021(2) Uani d 0.5 B 2
H H9A 0.089199 0.676991 0.210375 0.031 Uiso calc 0.5 B 2
H H9B 0.034882 0.629016 0.266930 0.031 Uiso calc 0.5 B 2
H H9C 0.035730 0.621372 0.159332 0.031 Uiso calc 0.5 B 2
C C9A 0.3324(6) 0.6948(3) 0.2543(14) 0.033(2) Uani d 0.5 A 2
H H9AA 0.333486 0.713028 0.316480 0.050 Uiso calc 0.5 A 2
H H9AB 0.303331 0.727181 0.215434 0.050 Uiso calc 0.5 A 2
H H9AC 0.381832 0.692543 0.232696 0.050 Uiso calc 0.5 A 2
Cl Cl1 0.48305(6) 0.58572(8) 0.18071(9) 0.0549(3) Uani d 1 . .
Cl Cl2 0.53460(8) 0.58296(8) 0.37000(8) 0.0608(3) Uani d 1 . .
C C1S 0.5169(2) 0.5330(2) 0.2713(3) 0.0395(9) Uani d 1 . .
H H1SA 0.481463 0.494723 0.284202 0.047 Uiso calc 1 . .
H H1SB 0.562162 0.509281 0.253386 0.047 Uiso calc 1 . .

loop_
_atom_site_aniso_label
_atom_site_aniso_U_11
_atom_site_aniso_U_22
_atom_site_aniso_U_33
_atom_site_aniso_U_12
_atom_site_aniso_U_13
_atom_site_aniso_U_23
Os1 0.01404(7) 0.01543(8) 0.01151(7) 0.00011(5) 0.00434(4) -0.00057(5)
Os2 0.01369(7) 0.01444(7) 0.01095(7) 0.00000(5) 0.00317(4) -0.00072(4)
P1 0.0169(3) 0.0175(4) 0.0124(3) 0.0012(3) 0.0049(3) 0.0001(3)
P2 0.0151(3) 0.0143(4) 0.0121(3) -0.0008(3) 0.0034(2) -0.0010(3)
O1 0.0203(11) 0.0335(14) 0.0263(12) 0.0080(10) 0.0039(9) 0.0033(10)
O2 0.0334(13) 0.0205(13) 0.0295(13) -0.0090(11) 0.0077(10) -0.0056(10)
O3 0.0286(13) 0.0515(18) 0.0260(13) 0.0224(13) -0.0002(10) -0.0031(12)
O4 0.0401(14) 0.0239(14) 0.0227(12) -0.0141(11) -0.0018(10) 0.0025(10)
O5 0.0304(11) 0.0176(11) 0.0176(10) -0.0033(9) 0.0062(9) 0.0000(8)
O6 0.0334(12) 0.0223(12) 0.0204(11) -0.0097(10) 0.0047(9) -0.0003(9)
O7 0.0204(10) 0.0292(13) 0.0140(10) 0.0079(9) 0.0044(8) 0.0002(9)
O8 0.0236(10) 0.0280(13) 0.0144(10) 0.0109(9) 0.0043(8) 0.0005(9)
C1 0.0218(15) 0.0235(17) 0.0112(14) -0.0058(13) 0.0052(11) -0.0006(12)
C2 0.0169(14) 0.0287(19) 0.0157(15) 0.0035(13) 0.0049(11) -0.0005(13)
C3 0.0264(16) 0.0301(19) 0.0102(14) -0.0017(14) 0.0037(12) -0.0056(13)
C4 0.0207(15) 0.0274(19) 0.0150(15) 0.0039(14) 0.0015(11) 0.0001(13)
C5 0.0217(14) 0.0228(15) 0.0213(13) -0.0045(12) 0.0070(11) 0.0020(12)
C8 0.0170(12) 0.0218(14) 0.0178(13) 0.0010(11) 0.0031(10) 0.0017(11)
C10 0.0164(13) 0.0123(14) 0.0170(14) 0.0011(11) 0.0009(11) 0.0013(11)
C11 0.0176(14) 0.0292(18) 0.0155(15) -0.0015(13) 0.0068(11) -0.0009(13)
C12 0.0216(15) 0.0292(19) 0.0137(14) -0.0021(13) 0.0041(12) -0.0009(13)
C13 0.0176(14) 0.0178(16) 0.0214(15) 0.0003(12) 0.0000(12) 0.0003(12)
C14 0.0167(14) 0.0308(19) 0.0194(15) -0.0034(13) 0.0043(12) -0.0019(13)
C15 0.0221(15) 0.0274(18) 0.0163(15) -0.0023(13) 0.0058(12) -0.0045(13)
C16 0.0200(15) 0.0319(19) 0.0210(16) -0.0016(14) -0.0011(12) -0.0046(14)
C17 0.0176(14) 0.0177(16) 0.0112(13) 0.0013(12) 0.0044(11) 0.0005(11)
C18 0.0209(15) 0.0207(17) 0.0204(15) -0.0020(13) 0.0038(12) -0.0024(13)
C19 0.0161(14) 0.0316(19) 0.0206(15) 0.0049(13) 0.0006(11) -0.0021(14)
C20 0.0275(17) 0.0259(18) 0.0138(15) 0.0086(14) 0.0038(12) -0.0020(13)
C21 0.0300(17) 0.0179(17) 0.0225(16) 0.0029(14) 0.0024(13) 0.0003(13)
C22 0.0192(14) 0.0211(17) 0.0211(16) -0.0012(13) 0.0034(12) 0.0003(13)
C23 0.0331(18) 0.031(2) 0.034(2) 0.0141(16) 0.0027(15) -0.0015(16)
C24 0.0144(13) 0.0179(16) 0.0149(14) -0.0024(12) 0.0001(10) 0.0004(12)
C25 0.0166(14) 0.0203(16) 0.0150(14) -0.0005(12) 0.0017(11) -0.0012(12)
C26 0.0195(14) 0.0160(15) 0.0185(15) 0.0022(12) 0.0020(11) 0.0016(12)
C27 0.0174(14) 0.0246(17) 0.0173(15) -0.0021(13) 0.0026(11) 0.0032(13)
C28 0.0215(14) 0.0229(17) 0.0163(14) -0.0039(13) 0.0084(11) 0.0001(12)
C29 0.0211(14) 0.0161(15) 0.0155(14) 0.0007(12) 0.0032(11) -0.0025(12)
C30 0.0313(18) 0.0267(19) 0.0276(18) 0.0020(15) 0.0097(14) 0.0102(15)
C31 0.0192(14) 0.0238(17) 0.0130(14) -0.0009(13) 0.0046(11) 0.0004(12)
C32 0.0227(16) 0.0243(18) 0.0298(18) -0.0013(14) 0.0120(13) -0.0014(14)
C33 0.036(2) 0.027(2) 0.035(2) -0.0071(16) 0.0158(16) -0.0067(16)
C34 0.0285(17) 0.036(2) 0.0235(17) -0.0094(16) 0.0093(14) -0.0027(15)
C35 0.0181(15) 0.039(2) 0.0198(16) -0.0037(14) 0.0052(12) 0.0003(14)
C36 0.0191(14) 0.0253(17) 0.0154(14) 0.0031(13) 0.0039(11) -0.0001(12)
C37 0.035(2) 0.045(3) 0.046(2) -0.0175(19) 0.0157(18) -0.008(2)
C38 0.0144(13) 0.0227(17) 0.0175(15) 0.0011(12) 0.0037(11) -0.0046(12)
C39 0.0176(14) 0.0239(17) 0.0180(15) 0.0022(12) 0.0017(11) 0.0000(13)
C40 0.0194(15) 0.033(2) 0.0158(15) 0.0035(14) 0.0012(12) -0.0054(13)
C41 0.0199(15) 0.0294(19) 0.0233(17) 0.0059(14) -0.0012(12) -0.0074(14)
C42 0.0335(18) 0.0208(18) 0.0261(18) 0.0065(14) 0.0022(14) -0.0035(14)
C43 0.0259(16) 0.0259(18) 0.0202(16) 0.0049(14) 0.0046(12) 0.0000(14)
C44 0.040(2) 0.039(2) 0.0268(19) 0.0196(18) -0.0029(15) -0.0118(16)
C45 0.0193(14) 0.0196(16) 0.0143(14) 0.0038(12) 0.0046(11) -0.0016(12)
C46 0.0222(15) 0.0220(17) 0.0203(15) 0.0034(13) 0.0080(12) 0.0009(13)
C47 0.0291(17) 0.0248(18) 0.0206(16) 0.0087(14) 0.0062(13) 0.0022(13)
C48 0.0235(16) 0.0309(19) 0.0209(16) 0.0086(14) 0.0005(13) -0.0056(14)
C49 0.0189(14) 0.0318(19) 0.0198(15) 0.0004(14) 0.0060(12) -0.0065(14)
C50 0.0202(14) 0.0267(18) 0.0116(14) 0.0024(13) 0.0047(11) -0.0020(12)
C51 0.0270(17) 0.045(2) 0.0293(19) 0.0083(17) -0.0011(14) 0.0026(17)
C6 0.036(4) 0.023(3) 0.027(3) -0.012(3) 0.005(4) 0.001(2)
C6A 0.018(3) 0.021(3) 0.018(3) 0.003(2) 0.001(3) -0.002(3)
C7 0.071(5) 0.042(4) 0.077(5) 0.008(4) 0.019(5) -0.001(4)
C7A 0.030(3) 0.020(3) 0.027(3) 0.004(2) 0.000(3) -0.003(3)
C9 0.017(3) 0.026(4) 0.019(4) 0.004(3) -0.001(3) -0.002(4)
C9A 0.043(5) 0.021(3) 0.036(4) -0.008(3) 0.020(5) -0.005(3)
Cl1 0.0407(5) 0.0619(8) 0.0615(7) 0.0047(5) -0.0063(5) 0.0222(6)
Cl2 0.0862(9) 0.0585(8) 0.0396(6) -0.0064(7) 0.0283(6) -0.0143(5)
C1S 0.045(2) 0.030(2) 0.044(2) -0.0006(18) 0.0034(18) 0.0017(18)

loop_
_atom_type_symbol
_atom_type_description
_atom_type_scat_dispersion_real
_atom_type_scat_dispersion_imag
_atom_type_scat_source
C C 0.0181 0.0091 'International Tables Vol C Tables 4.2.6.8 and 6.1.1.4'
H H 0.0000 0.0000 'International Tables Vol C Tables 4.2.6.8 and 6.1.1.4'
Cl Cl 0.3639 0.7018 'International Tables Vol C Tables 4.2.6.8 and 6.1.1.4'
O O 0.0492 0.0322 'International Tables Vol C Tables 4.2.6.8 and 6.1.1.4'
Os Os -4.9801 6.2216 'International Tables Vol C Tables 4.2.6.8 and 6.1.1.4'
P P 0.2955 0.4335 'International Tables Vol C Tables 4.2.6.8 and 6.1.1.4'

loop_
_exptl_crystal_face_index_h
_exptl_crystal_face_index_k
_exptl_crystal_face_index_l
_exptl_crystal_face_perp_dist
9 -8 0 0.0175
-5 -6 8 0.0848
-9 8 0 0.0212
-8 -9 0 0.0190
-4 0 9 0.0952
8 9 1 0.0248
5 4 -4 0.0581
5 -1 0 0.0179
-12 2 0 0.0085

loop_
_geom_angle_atom_site_label_1
_geom_angle_atom_site_label_2
_geom_angle_atom_site_label_3
_geom_angle
P1 Os1 Os2 166.94(2)
O5 Os1 Os2 82.20(6)
O5 Os1 P1 85.37(6)
O5 Os1 O7 80.86(9)
O7 Os1 Os2 84.24(6)
O7 Os1 P1 89.86(6)
C1 Os1 Os2 91.67(9)
C1 Os1 P1 93.36(9)
C1 Os1 O5 94.86(12)
C1 Os1 O7 174.43(11)
C1 Os1 C2 90.66(14)
C2 Os1 Os2 95.37(9)
C2 Os1 P1 96.60(10)
C2 Os1 O5 174.02(11)
C2 Os1 O7 93.48(12)
P2 Os2 Os1 164.55(2)
O6 Os2 Os1 83.16(6)
O6 Os2 P2 85.57(6)
O8 Os2 Os1 81.41(6)
O8 Os2 P2 86.54(6)
O8 Os2 O6 81.70(10)
C3 Os2 Os1 97.08(9)
C3 Os2 P2 94.43(9)
C3 Os2 O6 95.14(13)
C3 Os2 O8 176.62(13)
C3 Os2 C4 89.32(15)
C4 Os2 Os1 94.74(9)
C4 Os2 P2 95.67(10)
C4 Os2 O6 175.27(12)
C4 Os2 O8 93.80(12)
C31 P1 Os1 111.82(10)
C31 P1 C38 102.51(14)
C31 P1 C45 104.85(15)
C38 P1 Os1 117.36(11)
C45 P1 Os1 117.19(10)
C45 P1 C38 101.28(14)
C10 P2 Os2 117.15(10)
C17 P2 Os2 112.33(10)
C17 P2 C10 103.91(14)
C24 P2 Os2 115.85(10)
C24 P2 C10 102.25(13)
C24 P2 C17 103.71(14)
C5 O5 Os1 125.2(2)
C5 O6 Os2 123.0(2)
C8 O7 Os1 121.36(19)
C8 O8 Os2 126.24(19)
O1 C1 Os1 179.6(3)
O2 C2 Os1 179.3(3)
O3 C3 Os2 179.1(3)
O4 C4 Os2 179.3(3)
O5 C5 O6 124.9(3)
O5 C5 C6 118.0(8)
O5 C5 C9A 118.7(9)
O6 C5 C6 116.4(8)
O6 C5 C9A 116.2(9)
O7 C8 C6A 116.4(12)
O7 C8 C9 118.8(12)
O8 C8 O7 125.5(3)
O8 C8 C6A 118.0(12)
O8 C8 C9 115.4(11)
C11 C10 P2 120.9(2)
C11 C10 C15 118.0(3)
C15 C10 P2 121.1(2)
C10 C11 H11 119.3
C12 C11 C10 121.5(3)
C12 C11 H11 119.3
C11 C12 H12 119.7
C11 C12 C13 120.6(3)
C13 C12 H12 119.7
C12 C13 C16 121.2(3)
C14 C13 C12 118.0(3)
C14 C13 C16 120.8(3)
C13 C14 H14 119.4
C13 C14 C15 121.2(3)
C15 C14 H14 119.4
C10 C15 C14 120.7(3)
C10 C15 H15 119.7
C14 C15 H15 119.7
C13 C16 H16A 109.5
C13 C16 H16B 109.5
C13 C16 H16C 109.5
H16A C16 H16B 109.5
H16A C16 H16C 109.5
H16B C16 H16C 109.5
C18 C17 P2 118.9(3)
C22 C17 P2 122.3(2)
C22 C17 C18 118.4(3)
C17 C18 H18 119.6
C19 C18 C17 120.7(3)
C19 C18 H18 119.6
C18 C19 H19 119.4
C18 C19 C20 121.1(3)
C20 C19 H19 119.4
C19 C20 C23 120.6(3)
C21 C20 C19 118.0(3)
C21 C20 C23 121.3(3)
C20 C21 H21 119.4
C20 C21 C22 121.1(3)
C22 C21 H21 119.4
C17 C22 C21 120.5(3)
C17 C22 H22 119.7
C21 C22 H22 119.7
C20 C23 H23A 109.5
C20 C23 H23B 109.5
C20 C23 H23C 109.5
H23A C23 H23B 109.5
H23A C23 H23C 109.5
H23B C23 H23C 109.5
C25 C24 P2 120.5(2)
C25 C24 C29 117.9(3)
C29 C24 P2 121.5(2)
C24 C25 H25 119.2
C26 C25 C24 121.5(3)
C26 C25 H25 119.2
C25 C26 H26 119.7
C25 C26 C27 120.6(3)
C27 C26 H26 119.7
C26 C27 C30 120.9(3)
C28 C27 C26 118.3(3)
C28 C27 C30 120.8(3)
C27 C28 H28 119.5
C29 C28 C27 121.0(3)
C29 C28 H28 119.5
C24 C29 H29 119.7
C28 C29 C24 120.7(3)
C28 C29 H29 119.7
C27 C30 H30A 109.5
C27 C30 H30B 109.5
C27 C30 H30C 109.5
H30A C30 H30B 109.5
H30A C30 H30C 109.5
H30B C30 H30C 109.5
C32 C31 P1 120.6(2)
C32 C31 C36 118.0(3)
C36 C31 P1 121.0(3)
C31 C32 H32 119.5
C33 C32 C31 121.0(3)
C33 C32 H32 119.5
C32 C33 H33 119.6
C32 C33 C34 120.8(4)
C34 C33 H33 119.6
C33 C34 C37 120.9(4)
C35 C34 C33 118.2(3)
C35 C34 C37 121.0(3)
C34 C35 H35 119.5
C36 C35 C34 121.0(3)
C36 C35 H35 119.5
C31 C36 H36 119.5
C35 C36 C31 120.9(3)
C35 C36 H36 119.5
C34 C37 H37A 109.5
C34 C37 H37B 109.5
C34 C37 H37C 109.5
H37A C37 H37B 109.5
H37A C37 H37C 109.5
H37B C37 H37C 109.5
C39 C38 P1 118.6(3)
C43 C38 P1 122.8(2)
C43 C38 C39 118.6(3)
C38 C39 H39 119.8
C40 C39 C38 120.5(3)
C40 C39 H39 119.8
C39 C40 H40 119.2
C39 C40 C41 121.5(3)
C41 C40 H40 119.2
C40 C41 C44 121.2(3)
C42 C41 C40 117.9(3)
C42 C41 C44 121.0(3)
C41 C42 H42 119.5
C41 C42 C43 121.0(3)
C43 C42 H42 119.5
C38 C43 C42 120.6(3)
C38 C43 H43 119.7
C42 C43 H43 119.7
C41 C44 H44A 109.5
C41 C44 H44B 109.5
C41 C44 H44C 109.5
H44A C44 H44B 109.5
H44A C44 H44C 109.5
H44B C44 H44C 109.5
C46 C45 P1 123.6(2)
C46 C45 C50 118.6(3)
C50 C45 P1 117.5(2)
C45 C46 H46 119.8
C47 C46 C45 120.5(3)
C47 C46 H46 119.8
C46 C47 H47 119.4
C46 C47 C48 121.2(3)
C48 C47 H47 119.4
C47 C48 C51 120.6(3)
C49 C48 C47 118.1(3)
C49 C48 C51 121.3(3)
C48 C49 H49 119.3
C48 C49 C50 121.4(3)
C50 C49 H49 119.3
C45 C50 H50 119.8
C49 C50 C45 120.3(3)
C49 C50 H50 119.8
C48 C51 H51A 109.5
C48 C51 H51B 109.5
C48 C51 H51C 109.5
H51A C51 H51B 109.5
H51A C51 H51C 109.5
H51B C51 H51C 109.5
C5 C6 H6A 110.6
C5 C6 H6B 110.6
C5 C6 C7 105.7(8)
H6A C6 H6B 108.7
C7 C6 H6A 110.6
C7 C6 H6B 110.6
C8 C6A H6AA 110.8
C8 C6A H6AB 110.8
C8 C6A C7A 105.0(9)
H6AA C6A H6AB 108.8
C7A C6A H6AA 110.8
C7A C6A H6AB 110.8
C6 C7 H7A 109.5
C6 C7 H7B 109.5
C6 C7 H7C 109.5
H7A C7 H7B 109.5
H7A C7 H7C 109.5
H7B C7 H7C 109.5
C6A C7A H7AA 109.5
C6A C7A H7AB 109.5
C6A C7A H7AC 109.5
H7AA C7A H7AB 109.5
H7AA C7A H7AC 109.5
H7AB C7A H7AC 109.5
C8 C9 H9A 109.5
C8 C9 H9B 109.5
C8 C9 H9C 109.5
H9A C9 H9B 109.5
H9A C9 H9C 109.5
H9B C9 H9C 109.5
C5 C9A H9AA 109.5
C5 C9A H9AB 109.5
C5 C9A H9AC 109.5
H9AA C9A H9AB 109.5
H9AA C9A H9AC 109.5
H9AB C9A H9AC 109.5
Cl1 C1S H1SA 108.9
Cl1 C1S H1SB 108.9
Cl2 C1S Cl1 113.2(3)
Cl2 C1S H1SA 108.9
Cl2 C1S H1SB 108.9
H1SA C1S H1SB 107.7

loop_
_geom_bond_atom_site_label_1
_geom_bond_atom_site_label_2
_geom_bond_distance
Os1 Os2 2.76229(18)
Os1 P1 2.3937(7)
Os1 O5 2.119(2)
Os1 O7 2.135(2)
Os1 C1 1.848(3)
Os1 C2 1.854(4)
Os2 P2 2.3981(7)
Os2 O6 2.124(2)
Os2 O8 2.119(2)
Os2 C3 1.844(3)
Os2 C4 1.858(4)
P1 C31 1.818(3)
P1 C38 1.833(3)
P1 C45 1.834(3)
P2 C10 1.839(3)
P2 C17 1.823(3)
P2 C24 1.820(3)
O1 C1 1.158(4)
O2 C2 1.153(4)
O3 C3 1.169(4)
O4 C4 1.152(4)
O5 C5 1.255(4)
O6 C5 1.268(4)
O7 C8 1.263(4)
O8 C8 1.259(4)
C5 C6 1.502(4)
C5 C9A 1.502(4)
C8 C6A 1.502(4)
C8 C9 1.502(4)
C10 C11 1.388(4)
C10 C15 1.392(4)
C11 H11 0.9500
C11 C12 1.382(5)
C12 H12 0.9500
C12 C13 1.400(4)
C13 C14 1.383(5)
C13 C16 1.515(4)
C14 H14 0.9500
C14 C15 1.393(5)
C15 H15 0.9500
C16 H16A 0.9800
C16 H16B 0.9800
C16 H16C 0.9800
C17 C18 1.399(4)
C17 C22 1.388(5)
C18 H18 0.9500
C18 C19 1.384(5)
C19 H19 0.9500
C19 C20 1.392(5)
C20 C21 1.392(5)
C20 C23 1.510(5)
C21 H21 0.9500
C21 C22 1.393(5)
C22 H22 0.9500
C23 H23A 0.9800
C23 H23B 0.9800
C23 H23C 0.9800
C24 C25 1.388(5)
C24 C29 1.404(4)
C25 H25 0.9500
C25 C26 1.386(4)
C26 H26 0.9500
C26 C27 1.396(4)
C27 C28 1.391(5)
C27 C30 1.505(5)
C28 H28 0.9500
C28 C29 1.389(5)
C29 H29 0.9500
C30 H30A 0.9800
C30 H30B 0.9800
C30 H30C 0.9800
C31 C32 1.396(5)
C31 C36 1.395(4)
C32 H32 0.9500
C32 C33 1.384(5)
C33 H33 0.9500
C33 C34 1.398(5)
C34 C35 1.390(6)
C34 C37 1.514(5)
C35 H35 0.9500
C35 C36 1.386(5)
C36 H36 0.9500
C37 H37A 0.9800
C37 H37B 0.9800
C37 H37C 0.9800
C38 C39 1.402(4)
C38 C43 1.382(5)
C39 H39 0.9500
C39 C40 1.379(5)
C40 H40 0.9500
C40 C41 1.393(5)
C41 C42 1.392(5)
C41 C44 1.506(5)
C42 H42 0.9500
C42 C43 1.398(5)
C43 H43 0.9500
C44 H44A 0.9800
C44 H44B 0.9800
C44 H44C 0.9800
C45 C46 1.392(5)
C45 C50 1.395(5)
C46 H46 0.9500
C46 C47 1.387(5)
C47 H47 0.9500
C47 C48 1.395(5)
C48 C49 1.384(5)
C48 C51 1.510(5)
C49 H49 0.9500
C49 C50 1.390(5)
C50 H50 0.9500
C51 H51A 0.9800
C51 H51B 0.9800
C51 H51C 0.9800
C6 H6A 0.9900
C6 H6B 0.9900
C6 C7 1.533(17)
C6A H6AA 0.9900
C6A H6AB 0.9900
C6A C7A 1.579(18)
C7 H7A 0.9800
C7 H7B 0.9800
C7 H7C 0.9800
C7A H7AA 0.9800
C7A H7AB 0.9800
C7A H7AC 0.9800
C9 H9A 0.9800
C9 H9B 0.9800
C9 H9C 0.9800
C9A H9AA 0.9800
C9A H9AB 0.9800
C9A H9AC 0.9800
Cl1 C1S 1.758(4)
Cl2 C1S 1.751(4)
C1S H1SA 0.9900
C1S H1SB 0.9900

loop_
_geom_torsion_atom_site_label_1
_geom_torsion_atom_site_label_2
_geom_torsion_atom_site_label_3
_geom_torsion_atom_site_label_4
_geom_torsion
Os1 P1 C31 C32 -73.8(3)
Os1 P1 C31 C36 98.8(2)
Os1 P1 C38 C39 179.6(2)
Os1 P1 C38 C43 -1.9(3)
Os1 P1 C45 C46 141.0(2)
Os1 P1 C45 C50 -44.7(3)
Os1 O5 C5 O6 2.0(5)
Os1 O5 C5 C6 -168.6(6)
Os1 O5 C5 C9A 177.4(6)
Os1 O7 C8 O8 -12.2(5)
Os1 O7 C8 C6A 170.6(8)
Os1 O7 C8 C9 162.1(8)
Os2 P2 C10 C11 -175.8(2)
Os2 P2 C10 C15 3.9(3)
Os2 P2 C17 C18 73.6(2)
Os2 P2 C17 C22 -100.1(3)
Os2 P2 C24 C25 33.0(3)
Os2 P2 C24 C29 -151.4(2)
Os2 O6 C5 O5 -12.3(5)
Os2 O6 C5 C6 158.4(6)
Os2 O6 C5 C9A 172.2(6)
Os2 O8 C8 O7 3.7(5)
Os2 O8 C8 C6A -179.1(8)
Os2 O8 C8 C9 -170.7(8)
P1 C31 C32 C33 174.5(3)
P1 C31 C36 C35 -173.8(2)
P1 C38 C39 C40 178.5(2)
P1 C38 C43 C42 -179.0(3)
P1 C45 C46 C47 173.2(3)
P1 C45 C50 C49 -173.0(3)
P2 C10 C11 C12 -178.3(3)
P2 C10 C15 C14 177.7(3)
P2 C17 C18 C19 -175.9(2)
P2 C17 C22 C21 174.9(2)
P2 C24 C25 C26 175.6(2)
P2 C24 C29 C28 -173.9(2)
O5 C5 C6 C7 86.2(12)
O6 C5 C6 C7 -85.2(12)
O7 C8 C6A C7A -111.4(13)
O8 C8 C6A C7A 71.2(17)
C10 P2 C17 C18 -158.9(2)
C10 P2 C17 C22 27.5(3)
C10 P2 C24 C25 -95.6(3)
C10 P2 C24 C29 80.0(3)
C10 C11 C12 C13 0.6(5)
C11 C10 C15 C14 -2.6(5)
C11 C12 C13 C14 -2.7(5)
C11 C12 C13 C16 176.0(3)
C12 C13 C14 C15 2.1(5)
C13 C14 C15 C10 0.6(6)
C15 C10 C11 C12 2.1(5)
C16 C13 C14 C15 -176.6(3)
C17 P2 C10 C11 59.7(3)
C17 P2 C10 C15 -120.7(3)
C17 P2 C24 C25 156.6(2)
C17 P2 C24 C29 -27.9(3)
C17 C18 C19 C20 1.3(5)
C18 C17 C22 C21 1.2(5)
C18 C19 C20 C21 0.3(5)
C18 C19 C20 C23 -180.0(3)
C19 C20 C21 C22 -1.2(5)
C20 C21 C22 C17 0.4(5)
C22 C17 C18 C19 -2.0(5)
C23 C20 C21 C22 179.1(3)
C24 P2 C10 C11 -48.0(3)
C24 P2 C10 C15 131.6(3)
C24 P2 C17 C18 -52.3(3)
C24 P2 C17 C22 134.1(3)
C24 C25 C26 C27 -1.6(5)
C25 C24 C29 C28 1.8(4)
C25 C26 C27 C28 1.5(5)
C25 C26 C27 C30 -175.6(3)
C26 C27 C28 C29 0.2(5)
C27 C28 C29 C24 -1.8(5)
C29 C24 C25 C26 -0.1(4)
C30 C27 C28 C29 177.3(3)
C31 P1 C38 C39 -57.5(3)
C31 P1 C38 C43 121.0(3)
C31 P1 C45 C46 16.3(3)
C31 P1 C45 C50 -169.4(2)
C31 C32 C33 C34 -1.5(6)
C32 C31 C36 C35 -1.0(5)
C32 C33 C34 C35 0.6(6)
C32 C33 C34 C37 -178.7(4)
C33 C34 C35 C36 0.1(5)
C34 C35 C36 C31 0.1(5)
C36 C31 C32 C33 1.7(5)
C37 C34 C35 C36 179.3(3)
C38 P1 C31 C32 159.6(3)
C38 P1 C31 C36 -27.8(3)
C38 P1 C45 C46 -90.0(3)
C38 P1 C45 C50 84.3(3)
C38 C39 C40 C41 0.9(5)
C39 C38 C43 C42 -0.5(5)
C39 C40 C41 C42 -1.0(5)
C39 C40 C41 C44 178.5(3)
C40 C41 C42 C43 0.4(5)
C41 C42 C43 C38 0.4(5)
C43 C38 C39 C40 -0.1(5)
C44 C41 C42 C43 -179.1(3)
C45 P1 C31 C32 54.2(3)
C45 P1 C31 C36 -133.2(3)
C45 P1 C38 C39 50.7(3)
C45 P1 C38 C43 -130.8(3)
C45 C46 C47 C48 -0.9(5)
C46 C45 C50 C49 1.6(5)
C46 C47 C48 C49 2.2(5)
C46 C47 C48 C51 -176.4(3)
C47 C48 C49 C50 -1.6(5)
C48 C49 C50 C45 -0.3(5)
C50 C45 C46 C47 -1.1(5)
C51 C48 C49 C50 176.9(3)
